data_1534254
loop_
_publ_author_name
'Bergerhoff, G.'
'Schmitz-DuMont, O.'

_publ_section_title
;
 Die Kristallstruktur des Kaliumhexachlorocadmats(II)
;
_journal_name_full 'Zeitschrift fuer Anorganische und Allgemeine Chemie'
_journal_page_first 10
_journal_page_last 19
_journal_volume 284
_journal_year 1956
_chemical_formula_sum 'Cd Cl6 K4'
_chemical_name_systematic 'K4 (Cd Cl6)'
_space_group_IT_number 167
_symmetry_space_group_name_Hall '-P 3* 2n'
_symmetry_space_group_name_H-M 'R -3 c :R'
_cell_angle_alpha 90.001
_cell_angle_beta 90.001
_cell_angle_gamma 90.001
_cell_formula_units_Z 2
_cell_length_a 8.55
_cell_length_b 8.55
_cell_length_c 8.55
_cell_volume 625.026
_citation_journal_id_ASTM ZAACAB
_cod_data_source_file Bergerhoff_ZAACAB_1956_840.cif
_cod_data_source_block Cd1Cl6K4
_cod_original_cell_volume 625.0264
_cod_original_sg_symbol_Hall '-R 3 2"c (-y+z,x+z,-x+y+z)'
_cod_original_formula_sum 'Cd1 Cl6 K4'
_cod_database_code 1534254

loop_
_symmetry_equiv_pos_as_xyz
x,y,z
z,x,y
y,z,x
-y+1/2,-x+1/2,-z+1/2
-z+1/2,-y+1/2,-x+1/2
-x+1/2,-z+1/2,-y+1/2
-x,-y,-z
-z,-x,-y
-y,-z,-x
y-1/2,x-1/2,z-1/2
z-1/2,y-1/2,x-1/2
x-1/2,z-1/2,y-1/2

loop_
_atom_site_label
_atom_site_type_symbol
_atom_site_fract_x
_atom_site_fract_y
_atom_site_fract_z
_atom_site_occupancy
_atom_site_U_iso_or_equiv
Cl1 Cl-1 0.117 0.267 0.918 1 0.0
K1 K+1 0.25 0.25 0.25 1 0.0
K2 K+1 0.634 -0.134 0.25 1 0.0
Cd1 Cd+2 0 0 0 1 0.0
